data_4305769
loop_
_publ_author_name
'Chelladurai Ganesamoorthy'
'Maravanji S. Balakrishna'
'Joel T. Mague'
'Heikki M. Tuononen'

_publ_section_title
;
New Tetraphosphane Ligands {(X2P)2NC6H4N(PX2)2} (X = Cl, F, OMe,
OC6H4OMe-o): Synthesis, Derivatization, Group 10 and 11 Metal Complexes and
Catalytic Investigations. DFT Calculations on Intermolecular P...P
Interactions in Halo-Phosphines
;
_journal_name_full 'Inorganic Chemistry'
_journal_page_first 7035
_journal_page_last 7047
_journal_paper_doi 10.1021/ic800724u
_journal_volume 47
_journal_year 2008
_chemical_formula_sum 'C74 H78 Br4 Cu4 N8 O16 P4'
_chemical_formula_weight 2033.12
_chemical_name_systematic
; 
 /m-{1,4-Bis[bis(bis(o-methoxyphenoxy)phosphino)amino]
benzene}bis{\m-dibromobis(acetonitrile)dicopper(I)}
acetonitrile solvate 
;
_space_group_IT_number 2
_symmetry_cell_setting triclinic
_symmetry_space_group_name_Hall '-P 1'
_symmetry_space_group_name_H-M 'P -1'
_atom_sites_solution_hydrogens geom
_atom_sites_solution_primary Patterson
_atom_sites_solution_secondary difmap
_audit_creation_method SHELXL-97
_cell_angle_alpha 107.528(1)
_cell_angle_beta 98.468(1)
_cell_angle_gamma 97.337(1)
_cell_formula_units_Z 1
_cell_length_a 9.8172(6)
_cell_length_b 13.6523(8)
_cell_length_c 16.417(1)
_cell_measurement_reflns_used 9392
_cell_measurement_temperature 100(2)
_cell_measurement_theta_max 28.30
_cell_measurement_theta_min 2.28
_cell_volume 2040.5(2)
_computing_cell_refinement 'Bruker SMART (Bruker-AXS, 2000)'
_computing_data_collection 'Bruker SMART (Bruker-AXS, 2000)'
_computing_data_reduction 'Bruker SAINT+ (Bruker-AXS, 2004)'
_computing_molecular_graphics 'Bruker SHELXTL (Bruker-AXS, 2000a)'
_computing_publication_material 'Bruker SHELXTL (Bruker-AXS, 2000a)'
_computing_structure_refinement 'SHELXL-97 (Sheldrick, 1997)'
_computing_structure_solution 'SHELXS-97 (Sheldrick, 1997)'
_diffrn_ambient_temperature 100(2)
_diffrn_measured_fraction_theta_full 0.988
_diffrn_measured_fraction_theta_max 0.988
_diffrn_measurement_device_type 'Bruker-AXS Smart APEX CCD area detector'
_diffrn_measurement_method 'phi and omega scans'
_diffrn_radiation_monochromator graphite
_diffrn_radiation_source 'fine-focus sealed tube'
_diffrn_radiation_type MoK\a
_diffrn_radiation_wavelength 0.71073
_diffrn_reflns_av_R_equivalents 0.0379
_diffrn_reflns_av_sigmaI/netI 0.0377
_diffrn_reflns_limit_h_max 13
_diffrn_reflns_limit_h_min -13
_diffrn_reflns_limit_k_max 18
_diffrn_reflns_limit_k_min -18
_diffrn_reflns_limit_l_max 21
_diffrn_reflns_limit_l_min -21
_diffrn_reflns_number 36417
_diffrn_reflns_theta_full 28.33
_diffrn_reflns_theta_max 28.33
_diffrn_reflns_theta_min 2.28
_exptl_absorpt_coefficient_mu 3.133
_exptl_absorpt_correction_T_max 0.8058
_exptl_absorpt_correction_T_min 0.6404
_exptl_absorpt_correction_type multi-scan
_exptl_absorpt_process_details 'SADABS (Sheldrick, 2002)'
_exptl_crystal_colour Colorless
_exptl_crystal_density_diffrn 1.655
_exptl_crystal_density_method 'not measured'
_exptl_crystal_description Plate
_exptl_crystal_F_000 1022
_exptl_crystal_size_max 0.21
_exptl_crystal_size_mid 0.15
_exptl_crystal_size_min 0.07
_refine_diff_density_max 0.701
_refine_diff_density_min -0.528
_refine_diff_density_rms 0.095
_refine_ls_extinction_method none
_refine_ls_goodness_of_fit_ref 1.043
_refine_ls_hydrogen_treatment constr
_refine_ls_matrix_type full
_refine_ls_number_parameters 523
_refine_ls_number_reflns 10031
_refine_ls_number_restraints 21
_refine_ls_restrained_S_all 6.489
_refine_ls_R_factor_all 0.0428
_refine_ls_R_factor_gt 0.0339
_refine_ls_shift/su_max 0.000
_refine_ls_shift/su_mean 0.000
_refine_ls_structure_factor_coef Fsqd
_refine_ls_weighting_details 'calc w=1/[\s^2^(Fo^2^)+(0.0403P)^2^+1.4209P] where P=(Fo^2^+2Fc^2^)/3'
_refine_ls_weighting_scheme calc
_refine_ls_wR_factor_gt 0.0801
_refine_ls_wR_factor_ref 0.0841
_reflns_number_gt 8470
_reflns_number_total 10031
_reflns_threshold_expression >2\s(I)
_cod_data_source_file ic800724u-file001_7.cif
_cod_data_source_block msb247
_cod_depositor_comments
;
The following automatic conversions were performed:
'_symmetry_cell_setting' value 'Triclinic' changed to 'triclinic'
according to '/home/saulius/struct/CIF-dictionaries/cif_core.dic'
dictionary named 'cif_core.dic' version 2.4.1 from
2010-06-29.

'_exptl_absorpt_correction_type' value 'multiscan' changed to
'multi-scan' according to
'/home/saulius/struct/CIF-dictionaries/cif_core.dic' dictionary named
'cif_core.dic' version 2.4.1 from 2010-06-29.

Automatic conversion script
Id: cif_fix_enum 1527 2010-12-29 10:47:43Z saulius 
;
_cod_original_cell_volume 2040.4(2)
_cod_database_code 4305769

loop_
_symmetry_equiv_pos_as_xyz
'x, y, z'
'-x, -y, -z'

loop_
_atom_site_label
_atom_site_type_symbol
_atom_site_fract_x
_atom_site_fract_y
_atom_site_fract_z
_atom_site_U_iso_or_equiv
_atom_site_adp_type
_atom_site_occupancy
_atom_site_symmetry_multiplicity
_atom_site_calc_flag
_atom_site_refinement_flags
_atom_site_disorder_assembly
_atom_site_disorder_group
Cu1 Cu 0.29083(19) 0.40546(14) 0.61639(12) 0.0157(4) Uani 1 1 d . . .
Cu2 Cu 0.16398(19) 0.23403(14) 0.64891(12) 0.0157(4) Uani 1 1 d . . .
Br1 Br 0.36599(17) 0.23069(12) 0.56418(11) 0.0209(4) Uani 1 1 d . . .
Br2 Br 0.02681(16) 0.34573(12) 0.59448(11) 0.0205(4) Uani 1 1 d . . .
P1 P 0.3786(4) 0.4903(3) 0.7543(2) 0.0121(7) Uani 1 1 d . A .
P2 P 0.2938(4) 0.2899(3) 0.7792(2) 0.0127(7) Uani 1 1 d . A .
O1 O 0.3141(10) 0.5905(8) 0.8042(7) 0.014(2) Uani 1 1 d . . .
O2 O 0.1047(12) 0.6116(9) 0.8875(7) 0.022(2) Uani 1 1 d . . .
O3 O 0.5435(10) 0.5428(8) 0.7849(7) 0.015(2) Uani 1 1 d . . .
O4 O 0.5426(12) 0.6641(8) 0.6850(7) 0.019(2) Uani 1 1 d . . .
O5 O 0.2215(11) 0.2749(8) 0.8587(7) 0.017(2) Uani 1 1 d D . .
O7 O 0.4307(11) 0.2381(8) 0.7963(7) 0.016(2) Uani 1 1 d . . .
O8 O 0.5372(12) 0.2023(8) 0.9381(7) 0.021(2) Uani 1 1 d . A .
N1 N 0.3724(13) 0.4166(9) 0.8207(8) 0.012(2) Uani 1 1 d . . .
N2 N 0.0522(14) 0.0902(10) 0.6116(9) 0.020(3) Uani 1 1 d . . .
N3 N 0.3064(14) 0.4643(10) 0.5200(9) 0.019(3) Uani 1 1 d . . .
C1 C 0.1971(15) 0.6208(11) 0.7658(10) 0.014(3) Uani 1 1 d . . .
C2 C 0.1912(17) 0.6405(12) 0.6881(10) 0.018(3) Uani 1 1 d . . .
H2 H 0.2671 0.6322 0.6583 0.021 Uiso 1 1 calc R . .
C3 C 0.0736(18) 0.6726(12) 0.6531(11) 0.023(3) Uani 1 1 d . . .
H3 H 0.0673 0.6840 0.5985 0.028 Uiso 1 1 calc R . .
C4 C -0.0337(17) 0.6876(13) 0.6985(12) 0.025(4) Uani 1 1 d . . .
H4 H -0.1134 0.7105 0.6751 0.030 Uiso 1 1 calc R . .
C5 C -0.0274(17) 0.6699(13) 0.7778(12) 0.023(3) Uani 1 1 d . . .
H5 H -0.1010 0.6826 0.8090 0.027 Uiso 1 1 calc R . .
C6 C 0.0870(16) 0.6334(12) 0.8115(10) 0.017(3) Uani 1 1 d D . .
C7 C 0.000(2) 0.6326(19) 0.9394(13) 0.038(5) Uani 1 1 d . . .
H7A H -0.0061 0.7068 0.9547 0.058 Uiso 1 1 calc R . .
H7B H 0.0258 0.6153 0.9927 0.058 Uiso 1 1 calc R . .
H7C H -0.0905 0.5901 0.9064 0.058 Uiso 1 1 calc R . .
C8 C 0.5981(15) 0.6496(11) 0.8237(10) 0.015(3) Uani 1 1 d . . .
C9 C 0.6535(16) 0.6891(12) 0.9117(10) 0.018(3) Uani 1 1 d . . .
H9 H 0.6497 0.6450 0.9467 0.021 Uiso 1 1 calc R . .
C10 C 0.7153(17) 0.7941(13) 0.9489(11) 0.022(3) Uani 1 1 d . . .
H10 H 0.7543 0.8223 1.0094 0.026 Uiso 1 1 calc R . .
C11 C 0.7193(17) 0.8569(13) 0.8971(11) 0.022(3) Uani 1 1 d . . .
H11 H 0.7612 0.9286 0.9225 0.027 Uiso 1 1 calc R . .
C12 C 0.6633(17) 0.8175(12) 0.8085(11) 0.021(3) Uani 1 1 d . . .
H12 H 0.6669 0.8619 0.7738 0.025 Uiso 1 1 calc R . .
C13 C 0.6021(15) 0.7128(12) 0.7708(10) 0.016(3) Uani 1 1 d . . .
C14 C 0.5470(19) 0.7275(13) 0.6292(11) 0.025(4) Uani 1 1 d . . .
H14A H 0.4969 0.7852 0.6493 0.037 Uiso 1 1 calc R . .
H14B H 0.5023 0.6848 0.5694 0.037 Uiso 1 1 calc R . .
H14C H 0.6447 0.7557 0.6309 0.037 Uiso 1 1 calc R . .
O6 O 0.0807(13) 0.0965(10) 0.8477(8) 0.027(3) Uani 0.859(17) 1 d PD A 1
C15 C 0.0760(18) 0.2639(14) 0.8447(12) 0.021(4) Uani 0.859(17) 1 d PD A 1
C16 C 0.0057(17) 0.3443(13) 0.8323(11) 0.028(5) Uani 0.859(17) 1 d PD A 1
H16 H 0.0578 0.4077 0.8319 0.033 Uiso 0.859(17) 1 calc PR A 1
C17 C -0.134(2) 0.3309(18) 0.8211(15) 0.035(5) Uani 0.859(17) 1 d PD A 1
H17 H -0.1814 0.3844 0.8126 0.042 Uiso 0.859(17) 1 calc PR A 1
C18 C -0.210(2) 0.2364(18) 0.8221(17) 0.039(6) Uani 0.859(17) 1 d PD A 1
H18 H -0.3088 0.2271 0.8145 0.047 Uiso 0.859(17) 1 calc PR A 1
C19 C -0.142(2) 0.157(2) 0.8341(15) 0.033(5) Uani 0.859(17) 1 d PD A 1
H19 H -0.1945 0.0942 0.8363 0.040 Uiso 0.859(17) 1 calc PR A 1
C20 C 0.0028(18) 0.1689(14) 0.8428(13) 0.023(4) Uani 0.859(17) 1 d PD A 1
C21 C 0.013(3) 0.0001(17) 0.8558(18) 0.040(6) Uani 0.859(17) 1 d PD A 1
H21A H -0.0228 0.0156 0.9102 0.060 Uiso 0.859(17) 1 calc PR A 1
H21B H 0.0800 -0.0469 0.8562 0.060 Uiso 0.859(17) 1 calc PR A 1
H21C H -0.0657 -0.0335 0.8064 0.060 Uiso 0.859(17) 1 calc PR A 1
O6A O 0.0057(17) 0.3443(13) 0.8323(11) 0.027(3) Uani 0.141(17) 1 d PD A 2
C15A C 0.097(5) 0.201(3) 0.845(6) 0.021(4) Uani 0.141(17) 1 d PD A 2
C16A C 0.0807(13) 0.0965(10) 0.8477(8) 0.028(5) Uani 0.141(17) 1 d PD A 2
H16A H 0.1568 0.0635 0.8604 0.033 Uiso 0.141(17) 1 calc PR A 2
C17A C -0.060(5) 0.048(8) 0.829(7) 0.035(5) Uani 0.141(17) 1 d PD A 2
H17A H -0.0760 -0.0230 0.8262 0.042 Uiso 0.141(17) 1 calc PR A 2
C18A C -0.180(12) 0.091(12) 0.815(10) 0.039(6) Uani 0.141(17) 1 d PD A 2
H18A H -0.2704 0.0514 0.8071 0.047 Uiso 0.141(17) 1 calc PR A 2
C19A C -0.161(10) 0.193(11) 0.812(10) 0.033(5) Uani 0.141(17) 1 d PD A 2
H19A H -0.2382 0.2249 0.7998 0.040 Uiso 0.141(17) 1 calc PR A 2
C20A C -0.022(7) 0.245(6) 0.830(7) 0.023(4) Uani 0.141(17) 1 d PD A 2
C21A C -0.117(12) 0.390(11) 0.795(11) 0.040(6) Uani 0.141(17) 1 d PD A 2
H21D H -0.1565 0.3465 0.7349 0.060 Uiso 0.141(17) 1 calc PR A 2
H21E H -0.0814 0.4614 0.7969 0.060 Uiso 0.141(17) 1 calc PR A 2
H21F H -0.1891 0.3916 0.8305 0.060 Uiso 0.141(17) 1 calc PR A 2
C22 C 0.4112(16) 0.1342(11) 0.7949(11) 0.017(3) Uani 1 1 d . A .
C23 C 0.3461(17) 0.0533(12) 0.7213(11) 0.021(3) Uani 1 1 d . . .
H23 H 0.3147 0.0664 0.6686 0.026 Uiso 1 1 calc R A .
C24 C 0.3262(18) -0.0488(13) 0.7242(12) 0.026(4) Uani 1 1 d . A .
H24 H 0.2793 -0.1053 0.6739 0.031 Uiso 1 1 calc R . .
C25 C 0.3748(19) -0.0668(13) 0.8000(12) 0.027(4) Uani 1 1 d . . .
H25 H 0.3585 -0.1358 0.8024 0.032 Uiso 1 1 calc R A .
C26 C 0.4476(18) 0.0145(12) 0.8735(12) 0.023(3) Uani 1 1 d . A .
H26 H 0.4841 0.0004 0.9249 0.028 Uiso 1 1 calc R . .
C27 C 0.4666(16) 0.1163(12) 0.8715(10) 0.018(3) Uani 1 1 d . . .
C28 C 0.6145(18) 0.1862(13) 1.0122(11) 0.024(4) Uani 1 1 d . . .
H28A H 0.5497 0.1554 1.0417 0.036 Uiso 1 1 calc R A .
H28B H 0.6677 0.2533 1.0525 0.036 Uiso 1 1 calc R . .
H28C H 0.6793 0.1388 0.9934 0.036 Uiso 1 1 calc R . .
C29 C 0.0102(17) 0.0060(13) 0.6058(11) 0.022(3) Uani 1 1 d . . .
C30 C -0.039(2) -0.1019(13) 0.5986(13) 0.030(4) Uani 1 1 d . . .
H30A H -0.0010 -0.1484 0.5526 0.045 Uiso 1 1 calc R . .
H30B H -0.1411 -0.1176 0.5841 0.045 Uiso 1 1 calc R . .
H30C H -0.0063 -0.1126 0.6541 0.045 Uiso 1 1 calc R . .
C31 C 0.3054(16) 0.4991(12) 0.4651(10) 0.018(3) Uani 1 1 d . . .
C32 C 0.3047(18) 0.5447(13) 0.3954(11) 0.021(3) Uani 1 1 d . . .
H32A H 0.3219 0.4936 0.3433 0.032 Uiso 1 1 calc R . .
H32B H 0.3782 0.6070 0.4140 0.032 Uiso 1 1 calc R . .
H32C H 0.2134 0.5642 0.3820 0.032 Uiso 1 1 calc R . .
C33 C 0.5677(15) 0.4379(11) 0.9411(10) 0.014(3) Uani 1 1 d . . .
H33 H 0.6136 0.3953 0.9008 0.017 Uiso 1 1 calc R A .
C34 C 0.4385(15) 0.4598(11) 0.9125(9) 0.013(3) Uani 1 1 d . A .
C35 C 0.3702(15) 0.5214(11) 0.9709(10) 0.015(3) Uani 1 1 d . . .
H35 H 0.2815 0.5358 0.9509 0.017 Uiso 1 1 calc R A .
C36 C 0.671(3) 0.035(2) 0.618(2) 0.060(8) Uani 1 1 d . . .
C37 C 0.686(3) 0.104(3) 0.565(3) 0.091(12) Uani 1 1 d . . .
H37A H 0.7724 0.1560 0.5908 0.136 Uiso 1 1 calc R . .
H37B H 0.6057 0.1393 0.5631 0.136 Uiso 1 1 calc R . .
H37C H 0.6912 0.0623 0.5056 0.136 Uiso 1 1 calc R . .
N4 N 0.663(3) -0.0194(18) 0.6582(18) 0.076(8) Uani 1 1 d . . .

loop_
_atom_site_aniso_label
_atom_site_aniso_U_11
_atom_site_aniso_U_22
_atom_site_aniso_U_33
_atom_site_aniso_U_23
_atom_site_aniso_U_13
_atom_site_aniso_U_12
Cu1 0.0209(10) 0.0156(9) 0.0104(9) 0.0051(7) 0.0015(7) 0.0018(7)
Cu2 0.0191(10) 0.0147(9) 0.0119(9) 0.0049(7) -0.0004(7) 0.0005(7)
Br1 0.0242(8) 0.0203(8) 0.0207(9) 0.0074(7) 0.0086(6) 0.0062(6)
Br2 0.0189(8) 0.0233(8) 0.0214(9) 0.0104(7) 0.0022(6) 0.0058(6)
P1 0.0148(18) 0.0121(17) 0.0103(18) 0.0049(14) 0.0018(13) 0.0029(13)
P2 0.0154(18) 0.0126(17) 0.0107(18) 0.0057(15) 0.0009(14) 0.0014(13)
O1 0.016(5) 0.015(5) 0.012(5) 0.004(4) 0.001(4) 0.006(4)
O2 0.020(6) 0.034(7) 0.018(6) 0.014(5) 0.007(4) 0.011(5)
O3 0.015(5) 0.012(5) 0.018(6) 0.005(4) 0.003(4) 0.002(4)
O4 0.026(6) 0.018(5) 0.016(6) 0.008(5) 0.002(4) 0.002(4)
O5 0.017(5) 0.022(6) 0.013(5) 0.008(5) 0.003(4) -0.001(4)
O7 0.018(5) 0.013(5) 0.018(6) 0.008(4) 0.003(4) 0.003(4)
O8 0.030(6) 0.016(5) 0.016(6) 0.007(5) -0.001(5) 0.002(4)
N1 0.017(6) 0.011(6) 0.008(6) 0.005(5) -0.001(5) 0.001(4)
N2 0.024(7) 0.019(7) 0.016(7) 0.005(6) 0.001(5) 0.001(5)
N3 0.025(7) 0.017(6) 0.015(7) 0.005(5) 0.004(5) 0.003(5)
C1 0.015(7) 0.011(7) 0.014(7) 0.004(6) -0.001(5) 0.003(5)
C2 0.023(8) 0.015(7) 0.016(8) 0.006(6) 0.003(6) 0.004(6)
C3 0.030(9) 0.019(8) 0.020(9) 0.009(7) -0.002(7) 0.005(7)
C4 0.022(8) 0.024(8) 0.029(10) 0.013(7) -0.004(7) 0.007(7)
C5 0.016(8) 0.025(8) 0.029(9) 0.012(7) 0.003(6) 0.005(6)
C6 0.017(7) 0.018(7) 0.017(8) 0.007(6) 0.001(6) 0.003(6)
C7 0.034(11) 0.067(14) 0.032(11) 0.028(11) 0.021(9) 0.028(10)
C8 0.014(7) 0.013(7) 0.019(8) 0.004(6) 0.005(6) 0.002(5)
C9 0.017(7) 0.021(8) 0.016(8) 0.008(6) 0.002(6) 0.002(6)
C10 0.019(8) 0.022(8) 0.019(8) 0.001(7) 0.000(6) 0.000(6)
C11 0.022(8) 0.016(8) 0.026(9) 0.004(7) 0.006(7) -0.002(6)
C12 0.022(8) 0.018(8) 0.025(9) 0.010(7) 0.006(6) 0.002(6)
C13 0.015(7) 0.017(7) 0.018(8) 0.006(6) 0.005(6) 0.004(6)
C14 0.032(9) 0.026(9) 0.021(9) 0.014(7) 0.006(7) 0.005(7)
O6 0.029(8) 0.022(7) 0.026(8) 0.008(6) 0.005(6) -0.008(6)
C15 0.015(9) 0.035(11) 0.012(9) 0.007(8) 0.005(6) 0.001(8)
C16 0.029(11) 0.034(12) 0.022(11) 0.009(10) 0.014(9) 0.004(9)
C17 0.029(11) 0.047(14) 0.035(13) 0.015(11) 0.012(9) 0.013(10)
C18 0.017(10) 0.055(15) 0.041(14) 0.011(12) 0.011(9) 0.000(10)
C19 0.027(11) 0.042(16) 0.029(13) 0.010(11) 0.011(9) -0.009(10)
C20 0.024(10) 0.027(10) 0.014(9) 0.004(8) 0.006(7) -0.002(8)
C21 0.043(14) 0.026(11) 0.053(16) 0.018(11) 0.012(11) -0.007(10)
O6A 0.029(8) 0.022(7) 0.026(8) 0.008(6) 0.005(6) -0.008(6)
C15A 0.015(9) 0.035(11) 0.012(9) 0.007(8) 0.005(6) 0.001(8)
C16A 0.029(11) 0.034(12) 0.022(11) 0.009(10) 0.014(9) 0.004(9)
C17A 0.029(11) 0.047(14) 0.035(13) 0.015(11) 0.012(9) 0.013(10)
C18A 0.017(10) 0.055(15) 0.041(14) 0.011(12) 0.011(9) 0.000(10)
C19A 0.027(11) 0.042(16) 0.029(13) 0.010(11) 0.011(9) -0.009(10)
C20A 0.024(10) 0.027(10) 0.014(9) 0.004(8) 0.006(7) -0.002(8)
C21A 0.043(14) 0.026(11) 0.053(16) 0.018(11) 0.012(11) -0.007(10)
C22 0.019(7) 0.013(7) 0.022(8) 0.009(6) 0.004(6) 0.004(6)
C23 0.021(8) 0.020(8) 0.024(9) 0.007(7) 0.002(6) 0.007(6)
C24 0.026(9) 0.017(8) 0.032(10) 0.005(7) 0.000(7) 0.006(6)
C25 0.031(9) 0.013(8) 0.036(11) 0.009(7) 0.004(8) 0.004(6)
C26 0.029(9) 0.018(8) 0.024(9) 0.011(7) 0.003(7) 0.006(6)
C27 0.019(8) 0.017(7) 0.018(8) 0.007(6) 0.004(6) 0.004(6)
C28 0.029(9) 0.023(8) 0.022(9) 0.012(7) 0.001(7) 0.005(7)
C29 0.023(8) 0.024(9) 0.015(8) 0.005(7) -0.001(6) 0.001(6)
C30 0.037(10) 0.019(8) 0.030(10) 0.009(8) -0.002(8) -0.002(7)
C31 0.018(7) 0.019(8) 0.015(8) 0.004(6) 0.003(6) 0.004(6)
C32 0.027(8) 0.024(8) 0.017(8) 0.012(7) 0.006(6) 0.006(7)
C33 0.018(7) 0.013(7) 0.012(7) 0.005(6) 0.004(5) 0.003(5)
C34 0.018(7) 0.012(7) 0.009(7) 0.006(6) 0.000(5) -0.001(5)
C35 0.016(7) 0.014(7) 0.016(8) 0.008(6) 0.001(6) 0.002(5)
C36 0.050(15) 0.040(14) 0.09(2) 0.003(14) 0.033(14) 0.008(11)
C37 0.046(16) 0.09(2) 0.15(4) 0.04(2) 0.015(19) 0.036(16)
N4 0.091(19) 0.037(12) 0.09(2) -0.003(12) 0.048(16) -0.010(12)

loop_
_atom_type_symbol
_atom_type_description
_atom_type_scat_dispersion_real
_atom_type_scat_dispersion_imag
_atom_type_scat_source
C C 0.0033 0.0016 'International Tables Vol C Tables 4.2.6.8 and 6.1.1.4'
H H 0.0000 0.0000 'International Tables Vol C Tables 4.2.6.8 and 6.1.1.4'
N N 0.0061 0.0033 'International Tables Vol C Tables 4.2.6.8 and 6.1.1.4'
O O 0.0106 0.0060 'International Tables Vol C Tables 4.2.6.8 and 6.1.1.4'
P P 0.1023 0.0942 'International Tables Vol C Tables 4.2.6.8 and 6.1.1.4'
Cu Cu 0.3201 1.2651 'International Tables Vol C Tables 4.2.6.8 and 6.1.1.4'
Br Br -0.2901 2.4595 'International Tables Vol C Tables 4.2.6.8 and 6.1.1.4'

loop_
_geom_angle_atom_site_label_1
_geom_angle_atom_site_label_2
_geom_angle_atom_site_label_3
_geom_angle
_geom_angle_site_symmetry_1
_geom_angle_site_symmetry_3
_geom_angle_publ_flag
N3 Cu1 P1 124.5(4) . . ?
N3 Cu1 Br1 103.9(4) . . ?
P1 Cu1 Br1 112.61(12) . . ?
N3 Cu1 Br2 102.5(4) . . ?
P1 Cu1 Br2 110.15(13) . . ?
Br1 Cu1 Br2 100.08(8) . . ?
N3 Cu1 Cu2 141.7(4) . . ?
P1 Cu1 Cu2 93.59(12) . . ?
Br1 Cu1 Cu2 58.54(7) . . ?
Br2 Cu1 Cu2 54.61(6) . . ?
N2 Cu2 P2 116.2(4) . . ?
N2 Cu2 Br2 109.3(4) . . ?
P2 Cu2 Br2 121.44(13) . . ?
N2 Cu2 Br1 108.4(4) . . ?
P2 Cu2 Br1 96.97(13) . . ?
Br2 Cu2 Br1 101.74(8) . . ?
N2 Cu2 Cu1 152.8(4) . . ?
P2 Cu2 Cu1 89.51(12) . . ?
Br2 Cu2 Cu1 58.76(7) . . ?
Br1 Cu2 Cu1 56.53(6) . . ?
Cu1 Br1 Cu2 64.93(7) . . ?
Cu2 Br2 Cu1 66.63(7) . . ?
O3 P1 O1 98.5(5) . . ?
O3 P1 N1 98.3(6) . . ?
O1 P1 N1 102.7(6) . . ?
O3 P1 Cu1 120.0(4) . . ?
O1 P1 Cu1 119.0(4) . . ?
N1 P1 Cu1 114.8(5) . . ?
O7 P2 O5 98.8(6) . . ?
O7 P2 N1 98.2(6) . . ?
O5 P2 N1 101.5(6) . . ?
O7 P2 Cu2 118.3(4) . . ?
O5 P2 Cu2 117.6(4) . . ?
N1 P2 Cu2 118.7(4) . . ?
C1 O1 P1 123.3(9) . . ?
C6 O2 C7 117.3(13) . . ?
C8 O3 P1 125.9(9) . . ?
C13 O4 C14 116.4(12) . . ?
C15 O5 C15A 38(2) . . ?
C15 O5 P2 115.9(10) . . ?
C15A O5 P2 123(4) . . ?
C22 O7 P2 118.7(9) . . ?
C27 O8 C28 117.7(12) . . ?
C34 N1 P2 119.4(9) . . ?
C34 N1 P1 121.0(9) . . ?
P2 N1 P1 119.6(7) . . ?
C29 N2 Cu2 163.9(13) . . ?
C31 N3 Cu1 174.9(13) . . ?
C2 C1 O1 121.9(13) . . ?
C2 C1 C6 121.2(13) . . ?
O1 C1 C6 116.9(13) . . ?
C1 C2 C3 119.9(15) . . ?
C1 C2 H2 120.1 . . ?
C3 C2 H2 120.1 . . ?
C4 C3 C2 119.4(16) . . ?
C4 C3 H3 120.3 . . ?
C2 C3 H3 120.3 . . ?
C3 C4 C5 121.2(15) . . ?
C3 C4 H4 119.4 . . ?
C5 C4 H4 119.4 . . ?
C4 C5 C6 119.9(15) . . ?
C4 C5 H5 120.0 . . ?
C6 C5 H5 120.0 . . ?
O2 C6 C5 125.6(15) . . ?
O2 C6 C1 115.9(13) . . ?
C5 C6 C1 118.4(14) . . ?
O2 C7 H7A 109.5 . . ?
O2 C7 H7B 109.5 . . ?
H7A C7 H7B 109.5 . . ?
O2 C7 H7C 109.5 . . ?
H7A C7 H7C 109.5 . . ?
H7B C7 H7C 109.5 . . ?
C9 C8 C13 121.4(14) . . ?
C9 C8 O3 119.8(13) . . ?
C13 C8 O3 118.7(13) . . ?
C8 C9 C10 119.5(15) . . ?
C8 C9 H9 120.3 . . ?
C10 C9 H9 120.3 . . ?
C11 C10 C9 119.4(15) . . ?
C11 C10 H10 120.3 . . ?
C9 C10 H10 120.3 . . ?
C10 C11 C12 121.4(15) . . ?
C10 C11 H11 119.3 . . ?
C12 C11 H11 119.3 . . ?
C11 C12 C13 119.6(15) . . ?
C11 C12 H12 120.2 . . ?
C13 C12 H12 120.2 . . ?
O4 C13 C12 125.8(14) . . ?
O4 C13 C8 115.5(13) . . ?
C12 C13 C8 118.7(15) . . ?
O4 C14 H14A 109.5 . . ?
O4 C14 H14B 109.5 . . ?
H14A C14 H14B 109.5 . . ?
O4 C14 H14C 109.5 . . ?
H14A C14 H14C 109.5 . . ?
H14B C14 H14C 109.5 . . ?
C20 O6 C21 117.9(16) . . ?
C20 C15 O5 116.2(15) . . ?
C20 C15 C16 121.5(16) . . ?
O5 C15 C16 122.3(15) . . ?
C17 C16 C15 120.0(17) . . ?
C17 C16 H16 120.0 . . ?
C15 C16 H16 120.0 . . ?
C16 C17 C18 119(2) . . ?
C16 C17 H17 120.3 . . ?
C18 C17 H17 120.3 . . ?
C19 C18 C17 121(2) . . ?
C19 C18 H18 119.3 . . ?
C17 C18 H18 119.3 . . ?
C20 C19 C18 119(2) . . ?
C20 C19 H19 120.3 . . ?
C18 C19 H19 120.3 . . ?
O6 C20 C15 115.4(15) . . ?
O6 C20 C19 126.3(18) . . ?
C15 C20 C19 118.2(19) . . ?
C20A C15A O5 111(4) . . ?
C18A C17A H17A 115.7 . . ?
C19A C18A C17A 118(10) . . ?
C19A C18A H18A 121.1 . . ?
C17A C18A H18A 121.1 . . ?
C18A C19A C20A 116(10) . . ?
C18A C19A H19A 122.1 . . ?
C20A C19A H19A 122.1 . . ?
C19A C20A C15A 126(9) . . ?
H21D C21A H21E 109.5 . . ?
H21D C21A H21F 109.5 . . ?
H21E C21A H21F 109.5 . . ?
C23 C22 C27 121.4(14) . . ?
C23 C22 O7 121.9(14) . . ?
C27 C22 O7 116.6(14) . . ?
C22 C23 C24 119.5(16) . . ?
C22 C23 H23 120.3 . . ?
C24 C23 H23 120.3 . . ?
C25 C24 C23 119.6(16) . . ?
C25 C24 H24 120.2 . . ?
C23 C24 H24 120.2 . . ?
C24 C25 C26 121.1(15) . . ?
C24 C25 H25 119.5 . . ?
C26 C25 H25 119.5 . . ?
C27 C26 C25 119.7(16) . . ?
C27 C26 H26 120.1 . . ?
C25 C26 H26 120.1 . . ?
O8 C27 C26 125.6(14) . . ?
O8 C27 C22 115.8(13) . . ?
C26 C27 C22 118.6(15) . . ?
O8 C28 H28A 109.5 . . ?
O8 C28 H28B 109.5 . . ?
H28A C28 H28B 109.5 . . ?
O8 C28 H28C 109.5 . . ?
H28A C28 H28C 109.5 . . ?
H28B C28 H28C 109.5 . . ?
N2 C29 C30 178.1(18) . . ?
C29 C30 H30A 109.5 . . ?
C29 C30 H30B 109.5 . . ?
H30A C30 H30B 109.5 . . ?
C29 C30 H30C 109.5 . . ?
H30A C30 H30C 109.5 . . ?
H30B C30 H30C 109.5 . . ?
N3 C31 C32 179.4(18) . . ?
C31 C32 H32A 109.5 . . ?
C31 C32 H32B 109.5 . . ?
H32A C32 H32B 109.5 . . ?
C31 C32 H32C 109.5 . . ?
H32A C32 H32C 109.5 . . ?
H32B C32 H32C 109.5 . . ?
C34 C33 C35 119.7(14) . 2_667 ?
C34 C33 H33 120.1 . . ?
C35 C33 H33 120.1 2_667 . ?
C35 C34 C33 120.6(13) . . ?
C35 C34 N1 119.4(12) . . ?
C33 C34 N1 120.0(13) . . ?
C34 C35 C33 119.6(13) . 2_667 ?
C34 C35 H35 120.2 . . ?
C33 C35 H35 120.2 2_667 . ?
N4 C36 C37 177(3) . . ?
C36 C37 H37A 109.5 . . ?
C36 C37 H37B 109.5 . . ?
H37A C37 H37B 109.5 . . ?
C36 C37 H37C 109.5 . . ?
H37A C37 H37C 109.5 . . ?
H37B C37 H37C 109.5 . . ?

loop_
_geom_bond_atom_site_label_1
_geom_bond_atom_site_label_2
_geom_bond_distance
_geom_bond_site_symmetry_2
_geom_bond_publ_flag
Cu1 N3 1.994(13) . ?
Cu1 P1 2.191(4) . ?
Cu1 Br1 2.525(2) . ?
Cu1 Br2 2.554(2) . ?
Cu1 Cu2 2.742(3) . ?
Cu2 N2 1.990(14) . ?
Cu2 P2 2.178(4) . ?
Cu2 Br2 2.435(2) . ?
Cu2 Br1 2.582(2) . ?
P1 O3 1.624(11) . ?
P1 O1 1.625(10) . ?
P1 N1 1.694(12) . ?
P2 O7 1.624(10) . ?
P2 O5 1.627(11) . ?
P2 N1 1.687(12) . ?
O1 C1 1.397(16) . ?
O2 C6 1.360(19) . ?
O2 C7 1.43(2) . ?
O3 C8 1.400(17) . ?
O4 C13 1.365(19) . ?
O4 C14 1.439(19) . ?
O5 C15 1.39(2) . ?
O5 C15A 1.42(3) . ?
O7 C22 1.400(17) . ?
O8 C27 1.360(19) . ?
O8 C28 1.427(19) . ?
N1 C34 1.455(18) . ?
N2 C29 1.14(2) . ?
N3 C31 1.14(2) . ?
C1 C2 1.38(2) . ?
C1 C6 1.40(2) . ?
C2 C3 1.39(2) . ?
C2 H2 0.9500 . ?
C3 C4 1.38(3) . ?
C3 H3 0.9500 . ?
C4 C5 1.39(2) . ?
C4 H4 0.9500 . ?
C5 C6 1.39(2) . ?
C5 H5 0.9500 . ?
C7 H7A 0.9800 . ?
C7 H7B 0.9800 . ?
C7 H7C 0.9800 . ?
C8 C9 1.38(2) . ?
C8 C13 1.40(2) . ?
C9 C10 1.39(2) . ?
C9 H9 0.9500 . ?
C10 C11 1.38(2) . ?
C10 H10 0.9500 . ?
C11 C12 1.39(2) . ?
C11 H11 0.9500 . ?
C12 C13 1.39(2) . ?
C12 H12 0.9500 . ?
C14 H14A 0.9800 . ?
C14 H14B 0.9800 . ?
C14 H14C 0.9800 . ?
O6 C20 1.34(2) . ?
O6 C21 1.45(2) . ?
C15 C20 1.39(2) . ?
C15 C16 1.42(2) . ?
C16 C17 1.34(3) . ?
C16 H16 0.9500 . ?
C17 C18 1.41(2) . ?
C17 H17 0.9500 . ?
C18 C19 1.39(2) . ?
C18 H18 0.9500 . ?
C19 C20 1.39(2) . ?
C19 H19 0.9500 . ?
C21 H21A 0.9800 . ?
C21 H21B 0.9800 . ?
C21 H21C 0.9800 . ?
C15A C20A 1.41(3) . ?
C17A C18A 1.40(3) . ?
C17A H17A 0.9500 . ?
C18A C19A 1.39(3) . ?
C18A H18A 0.9500 . ?
C19A C20A 1.40(3) . ?
C19A H19A 0.9500 . ?
C21A H21D 0.9800 . ?
C21A H21E 0.9800 . ?
C21A H21F 0.9800 . ?
C22 C23 1.37(2) . ?
C22 C27 1.40(2) . ?
C23 C24 1.40(2) . ?
C23 H23 0.9500 . ?
C24 C25 1.37(2) . ?
C24 H24 0.9500 . ?
C25 C26 1.39(2) . ?
C25 H25 0.9500 . ?
C26 C27 1.39(2) . ?
C26 H26 0.9500 . ?
C28 H28A 0.9800 . ?
C28 H28B 0.9800 . ?
C28 H28C 0.9800 . ?
C29 C30 1.45(2) . ?
C30 H30A 0.9800 . ?
C30 H30B 0.9800 . ?
C30 H30C 0.9800 . ?
C31 C32 1.46(2) . ?
C32 H32A 0.9800 . ?
C32 H32B 0.9800 . ?
C32 H32C 0.9800 . ?
C33 C34 1.39(2) . ?
C33 C35 1.39(2) 2_667 ?
C33 H33 0.9500 . ?
C34 C35 1.39(2) . ?
C35 C33 1.39(2) 2_667 ?
C35 H35 0.9500 . ?
C36 N4 1.14(4) . ?
C36 C37 1.47(5) . ?
C37 H37A 0.9800 . ?
C37 H37B 0.9800 . ?
C37 H37C 0.9800 . ?
